data_7057888
loop_
_publ_author_name
'Xerras, Panagiotis'
'Bacharidou, Anna-Maria'
'Kalogiannis, Stavros'
'Perdih, Franc'
'Kirillova, Marina V.'
'Kirillov, Alexander M.'
'Turel, Iztok'
'Psomas, George'

_publ_section_title
;
 Extending the family of quinolone antibacterials to new copper
 derivatives: self-assembly, structural and topological features,
 catalytic and biological activity
;
_journal_issue 24
_journal_name_full 'New Journal of Chemistry'
_journal_page_first 19644
_journal_paper_doi 10.1039/C8NJ05338C
_journal_volume 42
_journal_year 2018
_chemical_formula_moiety 'C27 H28 Cl Cu F N6 O3, 2(H2 O)'
_chemical_formula_sum 'C27 H32 Cl Cu F N6 O5'
_chemical_formula_weight 638.58
_chemical_name_common
;
chlorido-(pefloxacinato-O,O')-(di(2-pyridyl)amine-N,N')-copper(II)-dihydrate
;
_chemical_name_systematic
chlorido-(1-ethyl-6-fluoro-7-(4-methylpiperazin-1-yl)-4-oxo-quinoline-3-carboxylato-O,O')-(di(2-pyridyl)amine-N,N')-copper(II)-dihydrate
_space_group_IT_number 2
_space_group_name_Hall '-P 1'
_space_group_name_H-M_alt 'P -1'
_symmetry_cell_setting triclinic
_symmetry_space_group_name_Hall '-P 1'
_symmetry_space_group_name_H-M 'P -1'
_atom_sites_solution_hydrogens geom
_atom_sites_solution_primary direct
_atom_sites_solution_secondary difmap
_audit_creation_method SHELXL-97
_audit_update_record
;
2018-05-23 deposited with the CCDC.
2018-11-02 downloaded from the CCDC.
;
_cell_angle_alpha 99.797(3)
_cell_angle_beta 91.722(2)
_cell_angle_gamma 92.749(3)
_cell_formula_units_Z 2
_cell_length_a 8.0898(3)
_cell_length_b 11.8193(4)
_cell_length_c 15.4407(5)
_cell_measurement_reflns_used 6053
_cell_measurement_temperature 293(2)
_cell_measurement_theta_max 29.2450
_cell_measurement_theta_min 3.2610
_cell_volume 1452.07(9)
_computing_cell_refinement 'CrysAlis PRO (Agilent, 2011)'
_computing_data_collection 'CrysAlis PRO (Agilent, 2011)'
_computing_data_reduction 'CrysAlis PRO (Agilent, 2011)'
_computing_structure_refinement 'SHELXL-97 (Sheldrick, 2008)'
_computing_structure_solution 'SHELXS-97 (Sheldrick, 2008)'
_diffrn_ambient_temperature 293(2)
_diffrn_detector_area_resol_mean 10.4933
_diffrn_measured_fraction_theta_full 0.999
_diffrn_measured_fraction_theta_max 0.999
_diffrn_measurement_device_type 'SuperNova, Dual, Cu at zero, Atlas'
_diffrn_measurement_method '\w scans'
_diffrn_radiation_monochromator Mirror
_diffrn_radiation_source 'SuperNova (Mo) X-ray Source'
_diffrn_radiation_type MoK\a
_diffrn_radiation_wavelength 0.71073
_diffrn_reflns_av_R_equivalents 0.0227
_diffrn_reflns_av_sigmaI/netI 0.0359
_diffrn_reflns_limit_h_max 10
_diffrn_reflns_limit_h_min -10
_diffrn_reflns_limit_k_max 15
_diffrn_reflns_limit_k_min -14
_diffrn_reflns_limit_l_max 20
_diffrn_reflns_limit_l_min -18
_diffrn_reflns_number 14012
_diffrn_reflns_theta_full 27.48
_diffrn_reflns_theta_max 27.48
_diffrn_reflns_theta_min 2.81
_exptl_absorpt_coefficient_mu 0.898
_exptl_absorpt_correction_T_max 0.8408
_exptl_absorpt_correction_T_min 0.6148
_exptl_absorpt_correction_type multi-scan
_exptl_absorpt_process_details '(CrysAlis PRO; Agilent, 2011)'
_exptl_crystal_colour green
_exptl_crystal_density_diffrn 1.461
_exptl_crystal_density_method 'not measured'
_exptl_crystal_description prism
_exptl_crystal_F_000 662
_exptl_crystal_size_max 0.60
_exptl_crystal_size_mid 0.20
_exptl_crystal_size_min 0.20
_refine_diff_density_max 0.420
_refine_diff_density_min -0.306
_refine_diff_density_rms 0.051
_refine_ls_extinction_method none
_refine_ls_goodness_of_fit_ref 1.050
_refine_ls_hydrogen_treatment mixed
_refine_ls_matrix_type full
_refine_ls_number_parameters 387
_refine_ls_number_reflns 6654
_refine_ls_number_restraints 5
_refine_ls_restrained_S_all 1.050
_refine_ls_R_factor_all 0.0552
_refine_ls_R_factor_gt 0.0393
_refine_ls_shift/su_max 0.001
_refine_ls_shift/su_mean 0.000
_refine_ls_structure_factor_coef Fsqd
_refine_ls_weighting_details 'calc w=1/[\s^2^(Fo^2^)+(0.0452P)^2^+0.5067P] where P=(Fo^2^+2Fc^2^)/3'
_refine_ls_weighting_scheme calc
_refine_ls_wR_factor_gt 0.0978
_refine_ls_wR_factor_ref 0.1070
_reflns_number_gt 5217
_reflns_number_total 6654
_reflns_threshold_expression >2\s(I)
_cod_data_source_file c8nj05338c2.cif
_cod_data_source_block 2
_cod_depositor_comments 'Adding full bibliography for 7057888--7057890.cif.'
_cod_database_code 7057888

loop_
_symmetry_equiv_pos_as_xyz
'x, y, z'
'-x, -y, -z'

loop_
_atom_site_label
_atom_site_type_symbol
_atom_site_fract_x
_atom_site_fract_y
_atom_site_fract_z
_atom_site_U_iso_or_equiv
_atom_site_adp_type
_atom_site_occupancy
_atom_site_symmetry_multiplicity
_atom_site_calc_flag
_atom_site_refinement_flags
Cu1 Cu 0.74696(3) 0.86314(2) 0.294467(17) 0.04178(10) Uani 1 1 d .
Cl1 Cl 1.03666(7) 0.96309(5) 0.30598(4) 0.04827(15) Uani 1 1 d .
F1 F 0.5523(2) 1.28440(12) 0.07543(10) 0.0615(4) Uani 1 1 d .
N1 N 0.6592(2) 0.99012(17) 0.38228(12) 0.0432(4) Uani 1 1 d .
N2 N 0.7877(3) 0.77496(18) 0.39319(13) 0.0498(5) Uani 1 1 d .
N3 N 0.8202(3) 0.94334(18) 0.49944(12) 0.0454(5) Uani 1 1 d D
H3A H 0.861(3) 0.971(2) 0.5514(12) 0.055 Uiso 1 1 d D
N4 N 0.8427(2) 0.88121(15) -0.05071(11) 0.0354(4) Uani 1 1 d .
N5 N 0.6852(2) 1.26201(15) -0.09126(13) 0.0433(4) Uani 1 1 d .
N6 N 0.6956(3) 1.43807(18) -0.19858(16) 0.0607(6) Uani 1 1 d .
O1 O 0.7774(2) 0.72534(14) 0.21201(10) 0.0520(4) Uani 1 1 d .
O2 O 0.8255(2) 0.61559(14) 0.08566(11) 0.0548(4) Uani 1 1 d .
O3 O 0.6679(2) 0.93806(14) 0.19874(10) 0.0468(4) Uani 1 1 d .
C1 C 0.7978(3) 0.7097(2) 0.12889(15) 0.0413(5) Uani 1 1 d .
C2 C 0.7883(3) 0.81108(19) 0.08330(14) 0.0376(5) Uani 1 1 d .
C3 C 0.8442(3) 0.79916(19) -0.00077(14) 0.0377(5) Uani 1 1 d .
H3 H 0.8861 0.7292 -0.0246 0.045 Uiso 1 1 calc R
C4 C 0.7207(3) 0.91582(19) 0.12076(13) 0.0363(5) Uani 1 1 d .
C5 C 0.7122(2) 1.00222(19) 0.06557(14) 0.0355(5) Uani 1 1 d .
C6 C 0.7743(2) 0.98629(18) -0.01973(13) 0.0338(4) Uani 1 1 d .
C7 C 0.6413(3) 1.1078(2) 0.09540(15) 0.0408(5) Uani 1 1 d .
H7 H 0.5992 1.1215 0.1514 0.049 Uiso 1 1 calc R
C8 C 0.6335(3) 1.1887(2) 0.04482(15) 0.0420(5) Uani 1 1 d .
C9 C 0.7002(3) 1.17815(18) -0.04043(14) 0.0375(5) Uani 1 1 d .
C10 C 0.7710(3) 1.07328(18) -0.07017(14) 0.0360(5) Uani 1 1 d .
H10 H 0.8172 1.0615 -0.1252 0.043 Uiso 1 1 calc R
C11 C 0.9042(3) 0.85450(19) -0.14071(14) 0.0409(5) Uani 1 1 d .
H11A H 0.9774 0.7914 -0.1440 0.049 Uiso 1 1 calc R
H11B H 0.9677 0.9209 -0.1536 0.049 Uiso 1 1 calc R
C12 C 0.7642(3) 0.8223(2) -0.20860(16) 0.0580(7) Uani 1 1 d .
H12A H 0.6908 0.7650 -0.1908 0.087 Uiso 1 1 calc R
H12B H 0.8084 0.7923 -0.2644 0.087 Uiso 1 1 calc R
H12C H 0.7044 0.8892 -0.2138 0.087 Uiso 1 1 calc R
C13 C 0.7231(3) 1.38429(19) -0.05328(17) 0.0511(6) Uani 1 1 d .
H13A H 0.8419 1.4010 -0.0514 0.061 Uiso 1 1 calc R
H13B H 0.6853 1.3999 0.0064 0.061 Uiso 1 1 calc R
C14 C 0.6387(4) 1.4592(2) -0.1082(2) 0.0624(7) Uani 1 1 d .
H14A H 0.5198 1.4435 -0.1088 0.075 Uiso 1 1 calc R
H14B H 0.6623 1.5393 -0.0826 0.075 Uiso 1 1 calc R
C15 C 0.7380(3) 1.2378(2) -0.18178(16) 0.0469(6) Uani 1 1 d .
H15A H 0.7062 1.1587 -0.2071 0.056 Uiso 1 1 calc R
H15B H 0.8577 1.2476 -0.1824 0.056 Uiso 1 1 calc R
C16 C 0.6606(4) 1.3170(2) -0.23614(18) 0.0572(7) Uani 1 1 d .
H16A H 0.7022 1.3021 -0.2950 0.069 Uiso 1 1 calc R
H16B H 0.5417 1.3008 -0.2407 0.069 Uiso 1 1 calc R
C17 C 0.6087(6) 1.5091(3) -0.2526(3) 0.1135(16) Uani 1 1 d .
H17A H 0.6434 1.4919 -0.3121 0.170 Uiso 1 1 calc R
H17B H 0.6343 1.5889 -0.2296 0.170 Uiso 1 1 calc R
H17C H 0.4914 1.4929 -0.2514 0.170 Uiso 1 1 calc R
C18 C 0.5577(3) 1.0657(3) 0.35435(17) 0.0559(7) Uani 1 1 d .
H18 H 0.5071 1.0459 0.2986 0.067 Uiso 1 1 calc R
C19 C 0.5257(4) 1.1688(3) 0.40299(19) 0.0668(8) Uani 1 1 d .
H19 H 0.4561 1.2182 0.3808 0.080 Uiso 1 1 calc R
C20 C 0.5989(4) 1.1983(3) 0.4861(2) 0.0681(8) Uani 1 1 d .
H20 H 0.5810 1.2690 0.5204 0.082 Uiso 1 1 calc R
C21 C 0.6974(3) 1.1231(2) 0.51744(17) 0.0549(6) Uani 1 1 d .
H21 H 0.7465 1.1413 0.5736 0.066 Uiso 1 1 calc R
C22 C 0.7238(3) 1.0182(2) 0.46405(14) 0.0412(5) Uani 1 1 d .
C23 C 0.8333(3) 0.8275(2) 0.47476(15) 0.0462(6) Uani 1 1 d .
C24 C 0.8954(4) 0.7685(3) 0.53823(18) 0.0670(8) Uani 1 1 d .
H24 H 0.9354 0.8080 0.5927 0.080 Uiso 1 1 calc R
C25 C 0.8964(6) 0.6510(3) 0.5190(2) 0.0949(13) Uani 1 1 d .
H25 H 0.9339 0.6096 0.5611 0.114 Uiso 1 1 calc R
C26 C 0.8412(6) 0.5943(3) 0.4365(2) 0.1025(15) Uani 1 1 d .
H26 H 0.8380 0.5145 0.4227 0.123 Uiso 1 1 calc R
C27 C 0.7917(5) 0.6588(3) 0.3762(2) 0.0746(9) Uani 1 1 d .
H27 H 0.7586 0.6209 0.3202 0.090 Uiso 1 1 calc R
O4 O 0.9743(3) 0.4475(2) 0.1684(2) 0.0855(7) Uani 1 1 d D
H4A H 0.908(5) 0.491(3) 0.155(3) 0.128 Uiso 1 1 d D
H4B H 1.051(4) 0.491(3) 0.192(3) 0.128 Uiso 1 1 d D
O5 O 0.8464(7) 0.3360(3) 0.2959(2) 0.1422(13) Uani 1 1 d D
H5A H 0.867(9) 0.373(5) 0.255(3) 0.213 Uiso 1 1 d D
H5B H 0.798(8) 0.272(3) 0.281(5) 0.213 Uiso 1 1 d D

loop_
_atom_site_aniso_label
_atom_site_aniso_U_11
_atom_site_aniso_U_22
_atom_site_aniso_U_33
_atom_site_aniso_U_23
_atom_site_aniso_U_13
_atom_site_aniso_U_12
Cu1 0.05274(18) 0.04623(18) 0.02550(15) 0.00358(12) -0.00291(11) 0.00581(13)
Cl1 0.0511(3) 0.0606(4) 0.0305(3) 0.0004(3) 0.0035(2) 0.0022(3)
F1 0.0789(10) 0.0528(9) 0.0559(9) 0.0067(7) 0.0237(8) 0.0299(8)
N1 0.0448(10) 0.0553(12) 0.0298(10) 0.0063(9) 0.0031(8) 0.0088(9)
N2 0.0693(14) 0.0464(12) 0.0330(11) 0.0052(9) -0.0046(9) 0.0081(10)
N3 0.0533(12) 0.0556(13) 0.0256(10) 0.0024(9) -0.0040(8) 0.0046(10)
N4 0.0393(9) 0.0358(9) 0.0293(9) -0.0004(7) 0.0002(7) 0.0045(8)
N5 0.0570(12) 0.0318(9) 0.0390(11) -0.0013(8) 0.0070(9) 0.0055(8)
N6 0.0805(16) 0.0362(11) 0.0654(16) 0.0124(10) -0.0109(12) -0.0016(11)
O1 0.0787(12) 0.0449(9) 0.0311(9) 0.0043(7) -0.0030(8) 0.0024(8)
O2 0.0857(13) 0.0384(9) 0.0388(10) 0.0019(7) 0.0005(9) 0.0076(9)
O3 0.0573(10) 0.0574(10) 0.0258(8) 0.0041(7) 0.0002(7) 0.0163(8)
C1 0.0458(12) 0.0434(13) 0.0325(12) 0.0020(10) -0.0058(9) -0.0014(10)
C2 0.0392(11) 0.0410(12) 0.0304(11) 0.0018(9) -0.0056(9) 0.0005(9)
C3 0.0396(11) 0.0372(11) 0.0340(12) -0.0001(9) -0.0025(9) 0.0032(9)
C4 0.0343(10) 0.0461(12) 0.0259(10) 0.0006(9) -0.0075(8) 0.0006(9)
C5 0.0335(10) 0.0413(12) 0.0291(11) -0.0008(9) -0.0036(8) 0.0022(9)
C6 0.0316(10) 0.0367(11) 0.0299(11) -0.0026(9) -0.0020(8) 0.0021(8)
C7 0.0412(12) 0.0481(13) 0.0310(11) -0.0012(10) 0.0027(9) 0.0076(10)
C8 0.0409(12) 0.0428(12) 0.0396(13) -0.0035(10) 0.0053(10) 0.0108(10)
C9 0.0378(11) 0.0371(11) 0.0353(12) 0.0000(9) 0.0001(9) 0.0004(9)
C10 0.0372(11) 0.0381(11) 0.0308(11) 0.0000(9) 0.0024(8) 0.0023(9)
C11 0.0483(13) 0.0397(12) 0.0344(12) 0.0019(9) 0.0096(10) 0.0102(10)
C12 0.0716(17) 0.0593(16) 0.0371(14) -0.0037(12) 0.0018(12) -0.0134(13)
C13 0.0634(16) 0.0346(12) 0.0510(15) -0.0050(11) 0.0083(12) 0.0000(11)
C14 0.0695(18) 0.0327(13) 0.081(2) -0.0018(13) 0.0015(15) 0.0068(12)
C15 0.0621(15) 0.0378(12) 0.0409(13) 0.0041(10) 0.0074(11) 0.0086(11)
C16 0.0780(18) 0.0410(14) 0.0519(16) 0.0085(12) -0.0064(13) 0.0012(13)
C17 0.176(4) 0.0503(19) 0.115(3) 0.027(2) -0.049(3) 0.007(2)
C18 0.0544(15) 0.0791(19) 0.0360(13) 0.0093(13) 0.0030(11) 0.0245(14)
C19 0.0751(19) 0.082(2) 0.0470(16) 0.0114(15) 0.0084(14) 0.0372(17)
C20 0.081(2) 0.0650(18) 0.0565(18) -0.0018(14) 0.0104(15) 0.0236(16)
C21 0.0649(16) 0.0611(16) 0.0358(13) -0.0018(12) 0.0015(11) 0.0094(13)
C22 0.0420(12) 0.0527(14) 0.0286(11) 0.0057(10) 0.0060(9) 0.0027(10)
C23 0.0536(14) 0.0545(14) 0.0316(12) 0.0076(11) 0.0026(10) 0.0111(11)
C24 0.094(2) 0.075(2) 0.0328(14) 0.0070(13) -0.0059(13) 0.0319(17)
C25 0.156(4) 0.085(2) 0.0495(19) 0.0164(17) -0.010(2) 0.057(2)
C26 0.191(4) 0.061(2) 0.058(2) 0.0090(16) -0.017(2) 0.049(2)
C27 0.124(3) 0.0546(17) 0.0436(16) 0.0046(13) -0.0132(17) 0.0163(18)
O4 0.0888(18) 0.0682(16) 0.105(2) 0.0371(14) -0.0132(15) -0.0051(12)
O5 0.218(4) 0.123(3) 0.082(2) 0.012(2) 0.028(2) -0.023(3)

loop_
_atom_type_symbol
_atom_type_description
_atom_type_scat_dispersion_real
_atom_type_scat_dispersion_imag
_atom_type_scat_source
C C 0.0033 0.0016 'International Tables Vol C Tables 4.2.6.8 and 6.1.1.4'
H H 0.0000 0.0000 'International Tables Vol C Tables 4.2.6.8 and 6.1.1.4'
N N 0.0061 0.0033 'International Tables Vol C Tables 4.2.6.8 and 6.1.1.4'
O O 0.0106 0.0060 'International Tables Vol C Tables 4.2.6.8 and 6.1.1.4'
F F 0.0171 0.0103 'International Tables Vol C Tables 4.2.6.8 and 6.1.1.4'
Cl Cl 0.1484 0.1585 'International Tables Vol C Tables 4.2.6.8 and 6.1.1.4'
Cu Cu 0.3201 1.2651 'International Tables Vol C Tables 4.2.6.8 and 6.1.1.4'

loop_
_geom_angle_atom_site_label_1
_geom_angle_atom_site_label_2
_geom_angle_atom_site_label_3
_geom_angle
O1 Cu1 O3 90.15(7)
O1 Cu1 N2 88.90(8)
O3 Cu1 N2 170.08(8)
O1 Cu1 N1 166.03(8)
O3 Cu1 N1 89.67(7)
N2 Cu1 N1 88.88(8)
O1 Cu1 Cl1 101.85(6)
O3 Cu1 Cl1 94.60(5)
N2 Cu1 Cl1 95.26(7)
N1 Cu1 Cl1 92.09(6)
C22 N1 C18 116.8(2)
C22 N1 Cu1 121.87(15)
C18 N1 Cu1 119.77(16)
C23 N2 C27 117.0(2)
C23 N2 Cu1 122.16(17)
C27 N2 Cu1 120.27(18)
C23 N3 C22 130.3(2)
C23 N3 H3A 114.6(18)
C22 N3 H3A 113.4(18)
C3 N4 C6 120.17(18)
C3 N4 C11 118.19(17)
C6 N4 C11 121.51(17)
C9 N5 C15 118.07(17)
C9 N5 C13 120.6(2)
C15 N5 C13 110.34(19)
C16 N6 C14 109.0(2)
C16 N6 C17 108.9(2)
C14 N6 C17 110.4(3)
C1 O1 Cu1 130.90(15)
C4 O3 Cu1 122.93(14)
O2 C1 O1 123.0(2)
O2 C1 C2 119.0(2)
O1 C1 C2 118.0(2)
C3 C2 C4 119.0(2)
C3 C2 C1 117.2(2)
C4 C2 C1 123.7(2)
N4 C3 C2 124.6(2)
N4 C3 H3 117.7
C2 C3 H3 117.7
O3 C4 C2 124.9(2)
O3 C4 C5 118.76(19)
C2 C4 C5 116.38(19)
C7 C5 C6 116.9(2)
C7 C5 C4 120.86(19)
C6 C5 C4 122.21(19)
C10 C6 N4 121.45(18)
C10 C6 C5 120.98(19)
N4 C6 C5 117.56(19)
C8 C7 C5 121.3(2)
C8 C7 H7 119.4
C5 C7 H7 119.4
C7 C8 F1 117.8(2)
C7 C8 C9 123.7(2)
F1 C8 C9 118.4(2)
N5 C9 C10 123.00(19)
N5 C9 C8 121.80(19)
C10 C9 C8 115.1(2)
C6 C10 C9 121.93(19)
C6 C10 H10 119.0
C9 C10 H10 119.0
N4 C11 C12 111.77(19)
N4 C11 H11A 109.3
C12 C11 H11A 109.3
N4 C11 H11B 109.3
C12 C11 H11B 109.3
H11A C11 H11B 107.9
C11 C12 H12A 109.5
C11 C12 H12B 109.5
H12A C12 H12B 109.5
C11 C12 H12C 109.5
H12A C12 H12C 109.5
H12B C12 H12C 109.5
N5 C13 C14 109.7(2)
N5 C13 H13A 109.7
C14 C13 H13A 109.7
N5 C13 H13B 109.7
C14 C13 H13B 109.7
H13A C13 H13B 108.2
N6 C14 C13 110.7(2)
N6 C14 H14A 109.5
C13 C14 H14A 109.5
N6 C14 H14B 109.5
C13 C14 H14B 109.5
H14A C14 H14B 108.1
N5 C15 C16 110.7(2)
N5 C15 H15A 109.5
C16 C15 H15A 109.5
N5 C15 H15B 109.5
C16 C15 H15B 109.5
H15A C15 H15B 108.1
N6 C16 C15 112.3(2)
N6 C16 H16A 109.1
C15 C16 H16A 109.1
N6 C16 H16B 109.1
C15 C16 H16B 109.1
H16A C16 H16B 107.9
N6 C17 H17A 109.5
N6 C17 H17B 109.5
H17A C17 H17B 109.5
N6 C17 H17C 109.5
H17A C17 H17C 109.5
H17B C17 H17C 109.5
N1 C18 C19 123.9(3)
N1 C18 H18 118.1
C19 C18 H18 118.1
C18 C19 C20 118.4(3)
C18 C19 H19 120.8
C20 C19 H19 120.8
C21 C20 C19 119.4(3)
C21 C20 H20 120.3
C19 C20 H20 120.3
C20 C21 C22 119.1(3)
C20 C21 H21 120.4
C22 C21 H21 120.4
N1 C22 N3 120.6(2)
N1 C22 C21 122.3(2)
N3 C22 C21 117.1(2)
N2 C23 N3 120.8(2)
N2 C23 C24 122.5(2)
N3 C23 C24 116.8(2)
C25 C24 C23 118.7(3)
C25 C24 H24 120.6
C23 C24 H24 120.6
C24 C25 C26 119.6(3)
C24 C25 H25 120.2
C26 C25 H25 120.2
C27 C26 C25 118.1(3)
C27 C26 H26 121.0
C25 C26 H26 121.0
N2 C27 C26 123.9(3)
N2 C27 H27 118.1
C26 C27 H27 118.1
H4A O4 H4B 103(4)
H5A O5 H5B 117(7)

loop_
_geom_bond_atom_site_label_1
_geom_bond_atom_site_label_2
_geom_bond_distance
Cu1 O1 1.9200(17)
Cu1 O3 1.9548(15)
Cu1 N2 2.015(2)
Cu1 N1 2.0156(19)
Cu1 Cl1 2.5608(7)
F1 C8 1.357(2)
N1 C22 1.334(3)
N1 C18 1.356(3)
N2 C23 1.339(3)
N2 C27 1.355(3)
N3 C23 1.367(3)
N3 C22 1.377(3)
N3 H3A 0.862(17)
N4 C3 1.338(3)
N4 C6 1.399(3)
N4 C11 1.478(3)
N5 C9 1.372(3)
N5 C15 1.459(3)
N5 C13 1.478(3)
N6 C16 1.460(3)
N6 C14 1.467(4)
N6 C17 1.467(4)
O1 C1 1.282(3)
O2 C1 1.230(3)
O3 C4 1.279(2)
C1 C2 1.494(3)
C2 C3 1.374(3)
C2 C4 1.417(3)
C3 H3 0.9300
C4 C5 1.440(3)
C5 C7 1.410(3)
C5 C6 1.410(3)
C6 C10 1.392(3)
C7 C8 1.336(3)
C7 H7 0.9300
C8 C9 1.425(3)
C9 C10 1.402(3)
C10 H10 0.9300
C11 C12 1.509(3)
C11 H11A 0.9700
C11 H11B 0.9700
C12 H12A 0.9600
C12 H12B 0.9600
C12 H12C 0.9600
C13 C14 1.499(4)
C13 H13A 0.9700
C13 H13B 0.9700
C14 H14A 0.9700
C14 H14B 0.9700
C15 C16 1.505(3)
C15 H15A 0.9700
C15 H15B 0.9700
C16 H16A 0.9700
C16 H16B 0.9700
C17 H17A 0.9600
C17 H17B 0.9600
C17 H17C 0.9600
C18 C19 1.358(4)
C18 H18 0.9300
C19 C20 1.379(4)
C19 H19 0.9300
C20 C21 1.360(4)
C20 H20 0.9300
C21 C22 1.397(3)
C21 H21 0.9300
C23 C24 1.391(3)
C24 C25 1.370(4)
C24 H24 0.9300
C25 C26 1.385(5)
C25 H25 0.9300
C26 C27 1.362(4)
C26 H26 0.9300
C27 H27 0.9300
O4 H4A 0.805(19)
O4 H4B 0.818(19)
O5 H5A 0.84(2)
O5 H5B 0.83(2)

loop_
_geom_hbond_atom_site_label_D
_geom_hbond_atom_site_label_H
_geom_hbond_atom_site_label_A
_geom_hbond_distance_DH
_geom_hbond_distance_HA
_geom_hbond_distance_DA
_geom_hbond_angle_DHA
_geom_hbond_site_symmetry_A
N3 H3A Cl1 0.862(17) 2.321(17) 3.182(2) 177(2) 2_776
O4 H4A O2 0.805(19) 2.09(3) 2.834(3) 154(5) .
O4 H4B N6 0.818(19) 2.17(3) 2.923(3) 153(5) 2_775
O5 H5A O4 0.84(2) 1.93(3) 2.749(4) 164(7) .

loop_
_geom_torsion_atom_site_label_1
_geom_torsion_atom_site_label_2
_geom_torsion_atom_site_label_3
_geom_torsion_atom_site_label_4
_geom_torsion
O1 Cu1 N1 C22 116.9(3)
O3 Cu1 N1 C22 -153.78(18)
N2 Cu1 N1 C22 36.03(19)
Cl1 Cu1 N1 C22 -59.19(18)
O1 Cu1 N1 C18 -77.6(4)
O3 Cu1 N1 C18 11.6(2)
N2 Cu1 N1 C18 -158.5(2)
Cl1 Cu1 N1 C18 106.22(19)
O1 Cu1 N2 C23 159.7(2)
N1 Cu1 N2 C23 -34.1(2)
Cl1 Cu1 N2 C23 57.9(2)
O1 Cu1 N2 C27 -11.2(2)
N1 Cu1 N2 C27 155.0(2)
Cl1 Cu1 N2 C27 -113.0(2)
O3 Cu1 O1 C1 22.6(2)
N2 Cu1 O1 C1 -167.3(2)
N1 Cu1 O1 C1 111.8(3)
Cl1 Cu1 O1 C1 -72.2(2)
O1 Cu1 O3 C4 -32.35(19)
N1 Cu1 O3 C4 161.63(18)
Cl1 Cu1 O3 C4 69.56(18)
Cu1 O1 C1 O2 175.65(17)
Cu1 O1 C1 C2 -3.9(3)
O2 C1 C2 C3 -13.0(3)
O1 C1 C2 C3 166.6(2)
O2 C1 C2 C4 164.9(2)
O1 C1 C2 C4 -15.5(3)
C6 N4 C3 C2 -2.9(3)
C11 N4 C3 C2 -178.8(2)
C4 C2 C3 N4 1.3(3)
C1 C2 C3 N4 179.3(2)
Cu1 O3 C4 C2 25.3(3)
Cu1 O3 C4 C5 -154.67(15)
C3 C2 C4 O3 -178.5(2)
C1 C2 C4 O3 3.7(3)
C3 C2 C4 C5 1.5(3)
C1 C2 C4 C5 -176.3(2)
O3 C4 C5 C7 -2.4(3)
C2 C4 C5 C7 177.64(19)
O3 C4 C5 C6 177.2(2)
C2 C4 C5 C6 -2.8(3)
C3 N4 C6 C10 179.9(2)
C11 N4 C6 C10 -4.3(3)
C3 N4 C6 C5 1.5(3)
C11 N4 C6 C5 177.25(19)
C7 C5 C6 C10 2.5(3)
C4 C5 C6 C10 -177.1(2)
C7 C5 C6 N4 -179.06(18)
C4 C5 C6 N4 1.4(3)
C6 C5 C7 C8 0.1(3)
C4 C5 C7 C8 179.7(2)
C5 C7 C8 F1 175.0(2)
C5 C7 C8 C9 -2.5(4)
C15 N5 C9 C10 3.2(3)
C13 N5 C9 C10 -137.4(2)
C15 N5 C9 C8 -172.3(2)
C13 N5 C9 C8 47.1(3)
C7 C8 C9 N5 178.1(2)
F1 C8 C9 N5 0.5(3)
C7 C8 C9 C10 2.2(3)
F1 C8 C9 C10 -175.30(19)
N4 C6 C10 C9 178.84(19)
C5 C6 C10 C9 -2.7(3)
N5 C9 C10 C6 -175.4(2)
C8 C9 C10 C6 0.4(3)
C3 N4 C11 C12 98.7(2)
C6 N4 C11 C12 -77.2(3)
C9 N5 C13 C14 -158.6(2)
C15 N5 C13 C14 58.1(3)
C16 N6 C14 C13 58.7(3)
C17 N6 C14 C13 178.3(3)
N5 C13 C14 N6 -60.1(3)
C9 N5 C15 C16 160.1(2)
C13 N5 C15 C16 -55.6(3)
C14 N6 C16 C15 -56.5(3)
C17 N6 C16 C15 -177.0(3)
N5 C15 C16 N6 55.7(3)
C22 N1 C18 C19 3.2(4)
Cu1 N1 C18 C19 -162.9(2)
N1 C18 C19 C20 -0.7(5)
C18 C19 C20 C21 -1.3(5)
C19 C20 C21 C22 0.8(4)
C18 N1 C22 N3 176.2(2)
Cu1 N1 C22 N3 -18.0(3)
C18 N1 C22 C21 -3.7(3)
Cu1 N1 C22 C21 162.13(19)
C23 N3 C22 N1 -19.0(4)
C23 N3 C22 C21 160.8(2)
C20 C21 C22 N1 1.8(4)
C20 C21 C22 N3 -178.1(3)
C27 N2 C23 N3 -174.7(3)
Cu1 N2 C23 N3 14.1(3)
C27 N2 C23 C24 5.2(4)
Cu1 N2 C23 C24 -166.0(2)
C22 N3 C23 N2 21.2(4)
C22 N3 C23 C24 -158.7(3)
N2 C23 C24 C25 -5.9(5)
N3 C23 C24 C25 174.1(3)
C23 C24 C25 C26 2.1(6)
C24 C25 C26 C27 1.8(7)
C23 N2 C27 C26 -1.0(5)
Cu1 N2 C27 C26 170.4(3)
C25 C26 C27 N2 -2.4(7)
